data_4350020
loop_
_publ_author_name
'Litvinova, Yulia M.'
'Gayfulin, Yakov M.'
'van Leusen, Jan'
'Samsonenko, Denis G.'
'Lazarenko, Vladimir A.'
'Zubavichus, Yan V.'
'K\"ogerler, Paul'
'Mironov, Yuri V.'

_publ_section_title
;
 Metal--organic frameworks based on polynuclear lanthanide complexes and
 octahedral rhenium clusters
;
_journal_issue 6
_journal_name_full 'Inorganic Chemistry Frontiers'
_journal_page_first 1518
_journal_paper_doi 10.1039/C9QI00339H
_journal_volume 6
_journal_year 2019
_chemical_formula_sum 'C30 H42 Ho4 N10 O23 Re6 S8'
_chemical_formula_weight 2944.13
_space_group_crystal_system monoclinic
_space_group_IT_number 14
_space_group_name_Hall '-P 2yn'
_space_group_name_H-M_alt 'P 1 21/n 1'
_atom_sites_solution_hydrogens geom
_atom_sites_solution_primary dual
_atom_sites_solution_secondary difmap
_audit_creation_method SHELXL-2018/3
_audit_update_record
;
2019-03-20 deposited with the CCDC.	2019-05-06 downloaded from the CCDC.
;
_cell_angle_alpha 90
_cell_angle_beta 110.435(6)
_cell_angle_gamma 90
_cell_formula_units_Z 4
_cell_length_a 22.5433(12)
_cell_length_b 12.3603(6)
_cell_length_c 23.5047(13)
_cell_measurement_reflns_used 13332
_cell_measurement_temperature 130(2)
_cell_measurement_theta_max 28.15
_cell_measurement_theta_min 3.62
_cell_volume 6137.2(6)
_computing_cell_refinement 'CrysAlisPro 1.171.38.46 (Rigaku OD, 2015)'
_computing_data_collection 'CrysAlisPro 1.171.38.46 (Rigaku OD, 2015)'
_computing_data_reduction 'CrysAlisPro 1.171.38.46 (Rigaku OD, 2015)'
_computing_molecular_graphics 'ShelXle (H\"ubschle, 2011)'
_computing_publication_material 'CIFTAB (Sheldrick, 2015)'
_computing_structure_refinement 'SHELXL-2018 (Sheldrick, 2015)'
_computing_structure_solution 'SHELXT-2018 (Sheldrick, 2015)'
_diffrn_ambient_temperature 130(2)
_diffrn_detector 'CCD plate'
_diffrn_detector_area_resol_mean 10.6168
_diffrn_detector_type AtlasS2
_diffrn_measured_fraction_theta_full 0.986
_diffrn_measured_fraction_theta_max 0.842
_diffrn_measurement_device 'four-circle diffractometer'
_diffrn_measurement_device_type 'New Xcalibur, AtlasS2'
_diffrn_measurement_method '\w scans'
_diffrn_radiation_monochromator graphite
_diffrn_radiation_probe x-ray
_diffrn_radiation_source 'fine-focus sealed tube'
_diffrn_radiation_type MoK\a
_diffrn_radiation_wavelength 0.71073
_diffrn_reflns_av_R_equivalents 0.0329
_diffrn_reflns_av_unetI/netI 0.0416
_diffrn_reflns_Laue_measured_fraction_full 0.986
_diffrn_reflns_Laue_measured_fraction_max 0.842
_diffrn_reflns_limit_h_max 27
_diffrn_reflns_limit_h_min -27
_diffrn_reflns_limit_k_max 16
_diffrn_reflns_limit_k_min -14
_diffrn_reflns_limit_l_max 30
_diffrn_reflns_limit_l_min -31
_diffrn_reflns_number 34548
_diffrn_reflns_point_group_measured_fraction_full 0.986
_diffrn_reflns_point_group_measured_fraction_max 0.842
_diffrn_reflns_theta_full 25.500
_diffrn_reflns_theta_max 28.425
_diffrn_reflns_theta_min 3.225
_diffrn_source 'sealed X-ray tube'
_exptl_absorpt_coefficient_mu 17.218
_exptl_absorpt_correction_T_max 1.00000
_exptl_absorpt_correction_T_min 0.41776
_exptl_absorpt_correction_type multi-scan
_exptl_absorpt_process_details
;
CrysAlisPro 1.171.38.46 (Rigaku Oxford Diffraction, 2015)
Empirical absorption correction using spherical harmonics,
implemented in SCALE3 ABSPACK scaling algorithm.
;
_exptl_crystal_colour orange
_exptl_crystal_density_diffrn 3.186
_exptl_crystal_description block
_exptl_crystal_F_000 5288
_exptl_crystal_size_max 0.31
_exptl_crystal_size_mid 0.19
_exptl_crystal_size_min 0.15
_refine_diff_density_max 3.445
_refine_diff_density_min -2.329
_refine_diff_density_rms 0.276
_refine_ls_extinction_method none
_refine_ls_goodness_of_fit_ref 1.096
_refine_ls_hydrogen_treatment constr
_refine_ls_matrix_type full
_refine_ls_number_parameters 775
_refine_ls_number_reflns 13011
_refine_ls_number_restraints 54
_refine_ls_restrained_S_all 1.097
_refine_ls_R_factor_all 0.0385
_refine_ls_R_factor_gt 0.0341
_refine_ls_shift/su_max 0.002
_refine_ls_shift/su_mean 0.000
_refine_ls_structure_factor_coef Fsqd
_refine_ls_weighting_details 'w=1/[\s^2^(Fo^2^)+(0.0247P)^2^+65.0800P] where P=(Fo^2^+2Fc^2^)/3'
_refine_ls_weighting_scheme calc
_refine_ls_wR_factor_gt 0.0740
_refine_ls_wR_factor_ref 0.0759
_reflns_Friedel_coverage 0.000
_reflns_number_gt 12006
_reflns_number_total 13011
_reflns_threshold_expression 'I > 2\s(I)'
_cod_data_source_file c9qi00339h2.cif
_cod_data_source_block lit74Ho
_cod_original_sg_symbol_H-M 'P 21/n'
_cod_database_code 4350020
_shelx_shelxl_version_number 2018/3
_shelx_space_group_comment
;
The symmetry employed for this shelxl refinement is uniquely defined
by the following loop, which should always be used as a source of
symmetry information in preference to the above space-group names.
They are only intended as comments.
;
_shelx_estimated_absorpt_t_min 0.076
_shelx_estimated_absorpt_t_max 0.182

loop_
_space_group_symop_operation_xyz
'x, y, z'
'-x+1/2, y+1/2, -z+1/2'
'-x, -y, -z'
'x-1/2, -y-1/2, z-1/2'

loop_
_atom_site_label
_atom_site_type_symbol
_atom_site_fract_x
_atom_site_fract_y
_atom_site_fract_z
_atom_site_U_iso_or_equiv
_atom_site_adp_type
_atom_site_occupancy
_atom_site_site_symmetry_order
_atom_site_calc_flag
_atom_site_refinement_flags_posn
_atom_site_refinement_flags_adp
_atom_site_refinement_flags_occupancy
Re1 Re 0.30344(2) 1.09244(3) 0.57255(2) 0.00896(7) Uani 1 1 d . . .
Re2 Re 0.32530(2) 1.29867(3) 0.58765(2) 0.00861(7) Uani 1 1 d . . .
Re3 Re 0.22885(2) 1.33833(3) 0.48984(2) 0.00791(7) Uani 1 1 d . . .
Re4 Re 0.20667(2) 1.13110(3) 0.47448(2) 0.00774(7) Uani 1 1 d . . .
Re5 Re 0.31813(2) 1.20827(3) 0.48538(2) 0.00790(7) Uani 1 1 d . . .
Re6 Re 0.21402(2) 1.22314(3) 0.57646(2) 0.00877(7) Uani 1 1 d . . .
S1 S 0.40312(9) 1.17221(18) 0.57939(9) 0.0134(4) Uani 1 1 d . . .
S2 S 0.33408(9) 1.39935(17) 0.50346(9) 0.0121(4) Uani 1 1 d . . .
S3 S 0.22463(9) 1.24451(17) 0.39844(8) 0.0107(4) Uani 1 1 d . . .
S4 S 0.29394(9) 1.01734(17) 0.47481(9) 0.0124(4) Uani 1 1 d . . .
S5 S 0.30650(10) 1.18671(18) 0.66343(9) 0.0146(4) Uani 1 1 d . . .
S6 S 0.23861(9) 1.41328(17) 0.58683(9) 0.0135(4) Uani 1 1 d . . .
S7 S 0.12904(9) 1.25831(17) 0.48248(9) 0.0122(4) Uani 1 1 d . . .
S8 S 0.19729(9) 1.03171(17) 0.55909(9) 0.0130(4) Uani 1 1 d . . .
C1 C 0.3493(4) 0.9573(7) 0.6247(4) 0.0135(17) Uani 1 1 d . . .
N1 N 0.3757(3) 0.8886(6) 0.6569(3) 0.0195(16) Uani 1 1 d . . .
C2 C 0.3934(4) 1.3963(7) 0.6517(4) 0.0146(17) Uani 1 1 d . . .
N2 N 0.4306(3) 1.4483(6) 0.6862(3) 0.0170(16) Uani 1 1 d . . .
C3 C 0.1879(4) 1.4847(7) 0.4467(4) 0.0148(18) Uani 1 1 d . . .
N3 N 0.1648(4) 1.5654(7) 0.4268(3) 0.0216(17) Uani 1 1 d . . .
C4 C 0.1348(4) 1.0381(7) 0.4103(3) 0.0129(17) Uani 1 1 d . . .
N4 N 0.0930(3) 0.9950(6) 0.3748(3) 0.0145(15) Uani 1 1 d . . .
C5 C 0.3791(4) 1.2128(7) 0.4333(3) 0.0114(17) Uani 1 1 d . . .
N5 N 0.4129(3) 1.2245(6) 0.4065(3) 0.0180(16) Uani 1 1 d . . .
C6 C 0.1529(4) 1.2402(7) 0.6274(4) 0.0144(17) Uani 1 1 d . . .
N6 N 0.1184(4) 1.2569(6) 0.6527(3) 0.0212(17) Uani 1 1 d . . .
Ho1 Ho 0.41514(2) 0.79591(3) 0.75640(2) 0.01102(8) Uani 1 1 d . . .
Ho2 Ho 0.50770(2) 0.54357(3) 0.77588(2) 0.00827(8) Uani 1 1 d . . .
Ho3 Ho 0.53604(2) 0.75313(3) 0.67552(2) 0.01006(8) Uani 1 1 d . . .
Ho4 Ho 0.59117(2) 0.80544(3) 0.84660(2) 0.01148(8) Uani 1 1 d . . .
O1 O 0.4565(2) 0.6732(5) 0.7022(2) 0.0109(12) Uani 1 1 d . . .
H1 H 0.422701 0.640763 0.666457 0.013 Uiso 1 1 calc R U .
O2 O 0.4981(2) 0.7039(4) 0.8276(2) 0.0105(11) Uani 1 1 d . . .
H2 H 0.489245 0.688123 0.865613 0.013 Uiso 1 1 calc R U .
O3 O 0.5123(2) 0.8562(5) 0.7487(2) 0.0121(12) Uani 1 1 d . . .
H3 H 0.512229 0.935657 0.740655 0.015 Uiso 1 1 calc R U .
O4 O 0.5826(2) 0.6742(5) 0.7735(2) 0.0099(11) Uani 1 1 d . . .
H4 H 0.624497 0.640642 0.778806 0.012 Uiso 1 1 calc R U .
O1M O 0.4525(3) 0.7230(6) 0.5822(3) 0.0312(17) Uani 1 1 d . . .
O2M O 0.5091(3) 0.9359(6) 0.6360(3) 0.0290(16) Uani 1 1 d . . .
O3M O 0.6903(3) 0.7138(5) 0.8915(3) 0.0263(15) Uani 1 1 d . . .
O4M O 0.5916(3) 0.7433(7) 0.9428(3) 0.043(2) Uani 1 1 d . . .
O1A O 0.0866(3) 1.0257(5) 0.7031(3) 0.0238(15) Uani 1 1 d . . .
O2A O 0.1506(3) 1.1491(6) 0.7657(3) 0.0270(15) Uani 1 1 d . . .
C1A C 0.1406(4) 1.0634(8) 0.7344(4) 0.026(2) Uani 1 1 d . . .
C2A C 0.1986(4) 0.9996(8) 0.7366(4) 0.023(2) Uani 1 1 d . . .
C3A C 0.1961(4) 0.9188(9) 0.6970(5) 0.030(2) Uani 1 1 d . . .
H3A H 0.157315 0.898900 0.666405 0.036 Uiso 1 1 calc R U .
C4A C 0.2539(4) 0.8646(9) 0.7029(5) 0.029(2) Uani 1 1 d . . .
H4A H 0.252619 0.808611 0.674796 0.035 Uiso 1 1 calc R U .
C5A C 0.2551(4) 1.0265(9) 0.7812(5) 0.031(2) Uani 1 1 d . . .
H5A H 0.257296 1.084371 0.808427 0.037 Uiso 1 1 calc R U .
C6A C 0.3088(5) 0.9672(8) 0.7855(4) 0.027(2) Uani 1 1 d . . .
H6A H 0.347212 0.982329 0.817761 0.033 Uiso 1 1 calc R U .
N1A N 0.3084(4) 0.8872(7) 0.7445(3) 0.0247(18) Uani 1 1 d . . .
O1B O 0.4376(3) 0.9573(5) 0.8073(3) 0.0262(15) Uani 1 1 d . . .
O2B O 0.5398(3) 0.9521(6) 0.8665(3) 0.0292(16) Uani 1 1 d . . .
C1B C 0.4918(4) 1.0026(8) 0.8341(4) 0.025(2) Uani 1 1 d . . .
C2B C 0.4951(4) 1.1216(8) 0.8229(4) 0.026(2) Uani 1 1 d . . .
C3B C 0.4416(5) 1.1847(8) 0.8048(5) 0.028(2) Uani 1 1 d . . .
H3B H 0.401495 1.154354 0.800350 0.033 Uiso 1 1 calc R U .
C4B C 0.4473(5) 1.2948(9) 0.7930(5) 0.032(2) Uani 1 1 d . . .
H4B H 0.409915 1.337469 0.779207 0.038 Uiso 1 1 calc R U .
C5B C 0.5544(5) 1.1695(8) 0.8277(4) 0.024(2) Uani 1 1 d . . .
H5B H 0.592447 1.128489 0.839399 0.029 Uiso 1 1 calc R U .
C6B C 0.5536(4) 1.2791(9) 0.8144(4) 0.027(2) Uani 1 1 d . . .
H6B H 0.592289 1.311108 0.815313 0.033 Uiso 1 1 calc R U .
N1B N 0.5030(3) 1.3428(6) 0.8004(3) 0.0204(17) Uani 1 1 d . . .
O1C O 0.5682(3) 0.4570(5) 0.7284(3) 0.0200(13) Uani 1 1 d . . .
O2C O 0.5621(3) 0.5779(5) 0.6555(3) 0.0213(14) Uani 1 1 d . . .
C1C C 0.5797(4) 0.4885(8) 0.6826(4) 0.0196(19) Uani 1 1 d . . .
C2C C 0.6187(4) 0.4144(8) 0.6592(4) 0.022(2) Uani 1 1 d . . .
C3C C 0.6323(5) 0.3105(8) 0.6813(5) 0.029(2) Uani 1 1 d . . .
H3C H 0.615548 0.282847 0.710217 0.035 Uiso 1 1 calc R U .
C4C C 0.6714(5) 0.2468(9) 0.6599(5) 0.035(3) Uani 1 1 d . . .
H4C H 0.679417 0.174526 0.674242 0.041 Uiso 1 1 calc R U .
C5C C 0.6437(5) 0.4502(9) 0.6157(4) 0.027(2) Uani 1 1 d . . .
H5C H 0.633656 0.520142 0.598297 0.032 Uiso 1 1 calc R U .
C6C C 0.6836(5) 0.3821(9) 0.5983(5) 0.032(2) Uani 1 1 d . . .
H6C H 0.701042 0.407908 0.569525 0.039 Uiso 1 1 calc R U .
N1C N 0.6985(4) 0.2813(7) 0.6204(4) 0.030(2) Uani 1 1 d . . .
O1D O 0.6315(3) 0.8374(5) 0.7126(3) 0.0162(13) Uani 1 1 d . . .
O2D O 0.6469(3) 0.9122(6) 0.8027(3) 0.0259(15) Uani 1 1 d . . .
N1D N 0.8025(3) 1.1027(7) 0.7311(3) 0.0226(17) Uani 1 1 d . . .
C1D C 0.6581(4) 0.9025(7) 0.7548(4) 0.0152(18) Uani 1 1 d . . .
C2D C 0.7078(4) 0.9748(7) 0.7467(4) 0.0159(18) Uani 1 1 d . . .
C3D C 0.7303(4) 0.9550(7) 0.6993(4) 0.0184(19) Uani 1 1 d . . .
H3D H 0.713107 0.898133 0.671147 0.022 Uiso 1 1 calc R U .
C4D C 0.7780(4) 1.0200(8) 0.6943(4) 0.024(2) Uani 1 1 d . . .
H4D H 0.794186 1.004754 0.662870 0.029 Uiso 1 1 calc R U .
C5D C 0.7332(4) 1.0602(8) 0.7853(4) 0.022(2) Uani 1 1 d . . .
H5D H 0.718430 1.076529 0.817570 0.026 Uiso 1 1 calc R U .
C6D C 0.7802(4) 1.1212(8) 0.7766(4) 0.024(2) Uani 1 1 d . . .
H6D H 0.797875 1.179128 0.803852 0.028 Uiso 1 1 calc R U .
O1W O 0.3400(4) 0.6430(6) 0.5831(3) 0.0408(19) Uani 1 1 d . . .
O2W O 0.7342(5) 0.7283(8) 1.0309(4) 0.055(3) Uani 0.875 1 d . U P
O3W O 0.4852(5) 0.6047(9) 0.9404(4) 0.056(3) Uani 0.875 1 d . U P
O4W O 0.4690(6) 0.7464(12) 0.4728(5) 0.067(4) Uani 0.75 1 d . U P
O5W O 0.4759(6) 1.3740(11) 0.9359(5) 0.060(3) Uani 0.75 1 d . . P
O6W O 0.4876(8) 0.4733(17) 0.5413(8) 0.052(4) Uani 0.5 1 d . U P
O7W O 0.5748(9) 1.0511(15) 0.5766(9) 0.057(5) Uani 0.5 1 d . U P
O8W O 0.6303(9) 0.7931(18) 1.0738(11) 0.084(7) Uani 0.5 1 d . . P
O9W O 0.5628(11) 0.958(2) 1.0040(10) 0.087(7) Uani 0.5 1 d . U P
O10W O 0.5322(16) 1.013(3) 0.5360(14) 0.045(8) Uani 0.25 1 d . U P
O11W O 0.4908(14) 0.397(3) 0.5538(14) 0.059(8) Uani 0.3 1 d . U P
O12W O 0.561(2) 1.009(4) 1.035(2) 0.059(12) Uani 0.2 1 d . U P

loop_
_atom_site_aniso_label
_atom_site_aniso_U_11
_atom_site_aniso_U_22
_atom_site_aniso_U_33
_atom_site_aniso_U_23
_atom_site_aniso_U_13
_atom_site_aniso_U_12
Re1 0.01005(15) 0.00803(16) 0.00724(14) 0.00151(12) 0.00105(11) 0.00026(12)
Re2 0.00891(14) 0.00892(17) 0.00729(14) -0.00104(12) 0.00192(11) -0.00210(12)
Re3 0.00808(14) 0.00650(16) 0.00913(14) 0.00062(12) 0.00299(11) 0.00023(11)
Re4 0.00861(14) 0.00688(16) 0.00688(14) -0.00054(12) 0.00164(11) -0.00082(11)
Re5 0.00746(14) 0.00912(16) 0.00714(14) 0.00044(12) 0.00258(11) 0.00086(11)
Re6 0.01006(15) 0.00907(16) 0.00829(14) -0.00113(12) 0.00461(12) -0.00229(12)
S1 0.0087(9) 0.0161(11) 0.0131(9) 0.0011(8) 0.0008(8) 0.0016(8)
S2 0.0112(9) 0.0121(11) 0.0134(9) 0.0012(8) 0.0048(8) -0.0021(8)
S3 0.0116(9) 0.0136(11) 0.0061(8) 0.0014(8) 0.0020(7) -0.0002(8)
S4 0.0152(10) 0.0088(10) 0.0129(9) -0.0010(8) 0.0046(8) 0.0031(8)
S5 0.0183(10) 0.0177(12) 0.0063(9) -0.0001(8) 0.0024(8) -0.0030(8)
S6 0.0153(10) 0.0100(10) 0.0173(10) -0.0059(8) 0.0084(8) -0.0023(8)
S7 0.0083(9) 0.0127(11) 0.0152(9) -0.0017(8) 0.0037(8) -0.0003(8)
S8 0.0160(10) 0.0101(10) 0.0135(9) 0.0022(8) 0.0058(8) -0.0023(8)
C1 0.010(4) 0.012(4) 0.017(4) -0.003(4) 0.003(3) 0.000(3)
N1 0.016(4) 0.020(4) 0.021(4) 0.007(3) 0.005(3) 0.001(3)
C2 0.013(4) 0.012(4) 0.017(4) 0.001(4) 0.002(3) -0.005(3)
N2 0.023(4) 0.015(4) 0.012(3) 0.000(3) 0.005(3) 0.000(3)
C3 0.008(4) 0.018(5) 0.018(4) 0.003(4) 0.004(3) 0.003(3)
N3 0.026(4) 0.020(5) 0.022(4) 0.007(3) 0.013(3) 0.005(3)
C4 0.021(4) 0.009(4) 0.011(4) -0.001(3) 0.008(3) -0.004(3)
N4 0.018(4) 0.008(4) 0.016(3) 0.001(3) 0.005(3) 0.002(3)
C5 0.009(4) 0.015(4) 0.006(4) 0.001(3) -0.001(3) 0.004(3)
N5 0.014(3) 0.025(5) 0.016(4) 0.000(3) 0.006(3) -0.002(3)
C6 0.016(4) 0.017(5) 0.011(4) -0.003(4) 0.006(3) -0.007(3)
N6 0.025(4) 0.019(4) 0.024(4) -0.003(3) 0.013(3) -0.006(3)
Ho1 0.00831(17) 0.0112(2) 0.01525(18) 0.00497(15) 0.00627(14) 0.00415(14)
Ho2 0.00599(16) 0.00643(18) 0.01149(17) 0.00026(14) 0.00193(13) -0.00076(13)
Ho3 0.00833(17) 0.01058(19) 0.01165(17) 0.00124(15) 0.00398(14) 0.00026(14)
Ho4 0.01021(17) 0.0105(2) 0.01427(18) -0.00268(15) 0.00499(14) -0.00240(14)
O1 0.007(3) 0.014(3) 0.010(3) -0.006(2) 0.001(2) 0.001(2)
O2 0.011(3) 0.007(3) 0.013(3) 0.003(2) 0.003(2) 0.004(2)
O3 0.015(3) 0.006(3) 0.017(3) -0.002(2) 0.007(2) -0.003(2)
O4 0.007(3) 0.011(3) 0.013(3) 0.000(2) 0.005(2) 0.001(2)
O1M 0.017(3) 0.053(5) 0.017(3) 0.003(3) -0.002(3) -0.008(3)
O2M 0.035(4) 0.024(4) 0.034(4) 0.014(3) 0.019(3) 0.016(3)
O3M 0.018(3) 0.023(4) 0.033(4) -0.002(3) 0.004(3) -0.003(3)
O4M 0.038(4) 0.062(6) 0.020(4) 0.015(4) -0.001(3) -0.013(4)
O1A 0.016(3) 0.026(4) 0.033(4) 0.009(3) 0.014(3) 0.005(3)
O2A 0.023(3) 0.024(4) 0.041(4) 0.001(3) 0.019(3) 0.004(3)
C1A 0.025(5) 0.027(6) 0.028(5) 0.011(5) 0.013(4) 0.006(4)
C2A 0.018(4) 0.024(5) 0.028(5) 0.013(4) 0.010(4) 0.006(4)
C3A 0.019(5) 0.033(6) 0.037(6) -0.001(5) 0.010(4) 0.002(4)
C4A 0.023(5) 0.034(6) 0.033(5) 0.002(5) 0.011(4) 0.007(4)
C5A 0.023(5) 0.024(6) 0.048(6) -0.007(5) 0.017(5) 0.003(4)
C6A 0.027(5) 0.025(6) 0.032(5) 0.003(5) 0.011(4) 0.007(4)
N1A 0.022(4) 0.029(5) 0.028(4) 0.011(4) 0.015(3) 0.002(3)
O1B 0.025(3) 0.017(4) 0.042(4) -0.011(3) 0.017(3) 0.002(3)
O2B 0.036(4) 0.026(4) 0.022(3) -0.001(3) 0.006(3) 0.012(3)
C1B 0.027(5) 0.026(6) 0.024(5) -0.006(4) 0.012(4) -0.005(4)
C2B 0.021(5) 0.023(6) 0.031(5) -0.009(4) 0.007(4) 0.001(4)
C3B 0.028(5) 0.017(5) 0.040(6) 0.005(5) 0.014(5) -0.006(4)
C4B 0.030(5) 0.024(6) 0.032(5) 0.010(5) 0.000(4) -0.002(4)
C5B 0.028(5) 0.014(5) 0.025(5) 0.003(4) 0.000(4) -0.003(4)
C6B 0.022(5) 0.036(6) 0.022(5) 0.002(4) 0.006(4) -0.010(4)
N1B 0.016(4) 0.012(4) 0.030(4) 0.009(3) 0.004(3) 0.003(3)
O1C 0.022(3) 0.017(3) 0.027(3) 0.000(3) 0.015(3) -0.004(3)
O2C 0.023(3) 0.022(4) 0.022(3) -0.001(3) 0.011(3) 0.008(3)
C1C 0.016(4) 0.024(5) 0.019(4) 0.002(4) 0.005(4) 0.006(4)
C2C 0.022(5) 0.021(5) 0.025(5) -0.004(4) 0.009(4) 0.001(4)
C3C 0.042(6) 0.018(5) 0.037(6) 0.007(5) 0.025(5) 0.007(4)
C4C 0.046(7) 0.029(6) 0.036(6) 0.011(5) 0.023(5) 0.013(5)
C5C 0.036(5) 0.028(6) 0.025(5) 0.007(4) 0.020(4) 0.009(4)
C6C 0.039(6) 0.027(6) 0.039(6) 0.008(5) 0.022(5) 0.008(5)
N1C 0.030(5) 0.027(5) 0.037(5) 0.002(4) 0.020(4) 0.008(4)
O1D 0.013(3) 0.016(3) 0.018(3) -0.002(3) 0.004(2) -0.005(2)
O2D 0.030(4) 0.032(4) 0.021(3) -0.009(3) 0.015(3) -0.017(3)
N1D 0.021(4) 0.023(5) 0.028(4) -0.003(4) 0.014(3) -0.006(3)
C1D 0.013(4) 0.020(5) 0.016(4) -0.001(4) 0.010(3) -0.004(3)
C2D 0.012(4) 0.020(5) 0.017(4) 0.001(4) 0.006(3) -0.002(3)
C3D 0.021(4) 0.016(5) 0.017(4) 0.000(4) 0.006(4) -0.001(4)
C4D 0.025(5) 0.022(5) 0.031(5) -0.007(4) 0.018(4) -0.005(4)
C5D 0.025(5) 0.025(5) 0.020(4) -0.004(4) 0.014(4) -0.009(4)
C6D 0.021(5) 0.023(5) 0.030(5) -0.009(4) 0.014(4) -0.009(4)
O1W 0.047(5) 0.029(5) 0.049(5) -0.003(4) 0.020(4) -0.014(4)
O2W 0.049(5) 0.038(5) 0.054(5) 0.012(4) -0.010(4) -0.002(4)
O3W 0.072(6) 0.064(6) 0.040(5) 0.023(5) 0.027(4) 0.011(5)
O4W 0.068(7) 0.082(8) 0.045(6) -0.001(6) 0.013(5) -0.026(6)
O5W 0.062(8) 0.072(10) 0.044(7) -0.007(7) 0.017(6) 0.008(7)
O6W 0.036(7) 0.059(9) 0.047(7) -0.015(7) -0.001(6) 0.005(7)
O7W 0.058(8) 0.049(8) 0.077(9) 0.012(7) 0.042(7) -0.002(7)
O8W 0.048(12) 0.074(16) 0.13(2) -0.024(14) 0.029(12) -0.019(11)
O9W 0.100(11) 0.109(11) 0.064(9) -0.014(8) 0.043(8) 0.003(8)
O10W 0.060(11) 0.038(11) 0.043(11) 0.016(8) 0.025(9) 0.009(9)
O11W 0.049(11) 0.064(12) 0.058(11) 0.002(9) 0.011(8) -0.017(9)
O12W 0.057(15) 0.056(15) 0.064(15) 0.002(10) 0.022(10) -0.016(9)

loop_
_atom_type_symbol
_atom_type_description
_atom_type_scat_dispersion_real
_atom_type_scat_dispersion_imag
_atom_type_scat_source
C C 0.0033 0.0016 'International Tables Vol C Tables 4.2.6.8 and 6.1.1.4'
H H 0.0000 0.0000 'International Tables Vol C Tables 4.2.6.8 and 6.1.1.4'
N N 0.0061 0.0033 'International Tables Vol C Tables 4.2.6.8 and 6.1.1.4'
O O 0.0106 0.0060 'International Tables Vol C Tables 4.2.6.8 and 6.1.1.4'
S S 0.1246 0.1234 'International Tables Vol C Tables 4.2.6.8 and 6.1.1.4'
Ho Ho -0.2175 4.6783 'International Tables Vol C Tables 4.2.6.8 and 6.1.1.4'
Re Re -1.0185 7.2310 'International Tables Vol C Tables 4.2.6.8 and 6.1.1.4'

loop_
_geom_angle_atom_site_label_1
_geom_angle_atom_site_label_2
_geom_angle_atom_site_label_3
_geom_angle
_geom_angle_site_symmetry_1
_geom_angle_site_symmetry_3
Re2 Re1 Re4 90.071(14) . .
Re2 Re1 Re5 59.968(12) . .
Re2 Re1 Re6 59.979(12) . .
Re4 Re1 Re5 60.142(12) . .
Re4 Re1 Re6 59.954(12) . .
Re6 Re1 Re5 89.966(14) . .
S1 Re1 Re2 57.36(5) . .
S1 Re1 Re4 117.23(5) . .
S1 Re1 Re5 57.12(5) . .
S1 Re1 Re6 117.29(5) . .
S1 Re1 S4 89.52(7) . .
S1 Re1 S5 90.32(7) . .
S1 Re1 S8 173.08(7) . .
S4 Re1 Re2 117.16(5) . .
S4 Re1 Re4 57.36(5) . .
S4 Re1 Re5 57.23(5) . .
S4 Re1 Re6 117.26(5) . .
S4 Re1 S8 90.07(7) . .
S5 Re1 Re2 57.29(5) . .
S5 Re1 Re4 116.81(5) . .
S5 Re1 Re5 117.20(5) . .
S5 Re1 Re6 56.88(5) . .
S5 Re1 S4 173.01(7) . .
S5 Re1 S8 89.25(7) . .
S8 Re1 Re2 117.00(5) . .
S8 Re1 Re4 57.13(5) . .
S8 Re1 Re5 117.22(5) . .
S8 Re1 Re6 57.06(5) . .
C1 Re1 Re2 131.7(2) . .
C1 Re1 Re4 138.2(2) . .
C1 Re1 Re5 135.8(2) . .
C1 Re1 Re6 134.0(2) . .
C1 Re1 S1 91.7(2) . .
C1 Re1 S4 96.4(2) . .
C1 Re1 S5 90.6(2) . .
C1 Re1 S8 95.2(2) . .
Re1 Re2 Re3 90.224(13) . .
Re1 Re2 Re5 60.332(12) . .
Re1 Re2 Re6 60.251(12) . .
Re3 Re2 Re5 60.104(12) . .
Re3 Re2 Re6 59.956(12) . .
Re6 Re2 Re5 90.332(14) . .
S1 Re2 Re1 57.36(5) . .
S1 Re2 Re3 117.32(5) . .
S1 Re2 Re5 57.26(5) . .
S1 Re2 Re6 117.56(5) . .
S1 Re2 S6 173.38(7) . .
S2 Re2 Re1 117.51(5) . .
S2 Re2 Re3 57.20(5) . .
S2 Re2 Re5 57.22(5) . .
S2 Re2 Re6 117.13(5) . .
S2 Re2 S1 89.89(7) . .
S2 Re2 S5 173.32(7) . .
S2 Re2 S6 89.35(7) . .
S5 Re2 Re1 57.51(5) . .
S5 Re2 Re3 116.97(5) . .
S5 Re2 Re5 117.78(5) . .
S5 Re2 Re6 57.04(5) . .
S5 Re2 S1 90.45(7) . .
S5 Re2 S6 89.54(7) . .
S6 Re2 Re1 117.48(5) . .
S6 Re2 Re3 57.07(5) . .
S6 Re2 Re5 117.15(5) . .
S6 Re2 Re6 57.27(5) . .
C2 Re2 Re1 135.5(2) . .
C2 Re2 Re3 134.2(2) . .
C2 Re2 Re5 134.3(2) . .
C2 Re2 Re6 135.4(2) . .
C2 Re2 S1 93.4(2) . .
C2 Re2 S2 92.5(2) . .
C2 Re2 S5 94.2(2) . .
C2 Re2 S6 93.2(2) . .
Re2 Re3 Re4 89.885(14) . .
Re2 Re3 Re5 60.017(12) . .
Re5 Re3 Re4 60.171(12) . .
Re6 Re3 Re2 60.061(12) . .
Re6 Re3 Re4 60.015(12) . .
Re6 Re3 Re5 90.343(14) . .
S2 Re3 Re2 57.27(5) . .
S2 Re3 Re4 117.33(5) . .
S2 Re3 Re5 57.21(5) . .
S2 Re3 Re6 117.30(5) . .
S2 Re3 S3 89.98(7) . .
S2 Re3 S7 173.29(7) . .
S3 Re3 Re2 117.21(5) . .
S3 Re3 Re4 57.28(5) . .
S3 Re3 Re5 57.24(5) . .
S3 Re3 Re6 117.26(5) . .
S6 Re3 Re2 57.43(5) . .
S6 Re3 Re4 117.39(5) . .
S6 Re3 Re5 117.43(5) . .
S6 Re3 Re6 57.42(5) . .
S6 Re3 S2 89.62(7) . .
S6 Re3 S3 173.45(7) . .
S6 Re3 S7 90.01(7) . .
S7 Re3 Re2 117.26(5) . .
S7 Re3 Re4 57.18(5) . .
S7 Re3 Re5 117.33(5) . .
S7 Re3 Re6 57.25(5) . .
S7 Re3 S3 89.62(7) . .
C3 Re3 Re2 132.3(2) . .
C3 Re3 Re4 137.8(2) . .
C3 Re3 Re5 136.1(2) . .
C3 Re3 Re6 133.5(2) . .
C3 Re3 S2 92.3(2) . .
C3 Re3 S3 96.3(2) . .
C3 Re3 S6 90.3(2) . .
C3 Re3 S7 94.4(2) . .
Re1 Re4 Re3 89.819(14) . .
Re1 Re4 Re5 60.084(12) . .
Re1 Re4 Re6 60.102(12) . .
Re3 Re4 Re5 59.837(12) . .
Re6 Re4 Re3 59.789(12) . .
Re6 Re4 Re5 90.018(14) . .
S3 Re4 Re1 117.16(5) . .
S3 Re4 Re3 57.26(5) . .
S3 Re4 Re5 57.11(5) . .
S3 Re4 Re6 117.02(5) . .
S3 Re4 S4 89.62(7) . .
S4 Re4 Re1 57.39(5) . .
S4 Re4 Re3 117.01(5) . .
S4 Re4 Re5 57.22(5) . .
S4 Re4 Re6 117.45(5) . .
S7 Re4 Re1 117.22(5) . .
S7 Re4 Re3 57.17(5) . .
S7 Re4 Re5 116.98(5) . .
S7 Re4 Re6 57.16(5) . .
S7 Re4 S3 89.60(7) . .
S7 Re4 S4 173.13(7) . .
S7 Re4 S8 89.59(7) . .
S8 Re4 Re1 57.57(5) . .
S8 Re4 Re3 117.00(5) . .
S8 Re4 Re5 117.61(5) . .
S8 Re4 Re6 57.24(5) . .
S8 Re4 S3 173.24(7) . .
S8 Re4 S4 90.38(7) . .
C4 Re4 Re1 136.4(2) . .
C4 Re4 Re3 133.7(2) . .
C4 Re4 Re5 137.3(2) . .
C4 Re4 Re6 132.6(2) . .
C4 Re4 S3 94.1(2) . .
C4 Re4 S4 96.1(2) . .
C4 Re4 S7 90.8(2) . .
C4 Re4 S8 92.6(2) . .
Re1 Re5 Re4 59.774(12) . .
Re2 Re5 Re1 59.700(12) . .
Re2 Re5 Re3 59.879(13) . .
Re2 Re5 Re4 89.703(14) . .
Re3 Re5 Re1 89.729(14) . .
Re3 Re5 Re4 59.992(12) . .
S1 Re5 Re1 57.12(5) . .
S1 Re5 Re2 57.26(5) . .
S1 Re5 Re3 117.10(5) . .
S1 Re5 Re4 116.87(5) . .
S1 Re5 S3 173.00(7) . .
S1 Re5 S4 89.56(7) . .
S2 Re5 Re1 116.84(5) . .
S2 Re5 Re2 57.19(5) . .
S2 Re5 Re3 57.11(5) . .
S2 Re5 Re4 117.05(5) . .
S2 Re5 S1 89.86(7) . .
S2 Re5 S3 89.99(7) . .
S2 Re5 S4 172.92(7) . .
S3 Re5 Re1 116.98(5) . .
S3 Re5 Re2 117.19(5) . .
S3 Re5 Re3 57.36(5) . .
S3 Re5 Re4 57.24(5) . .
S3 Re5 S4 89.72(7) . .
S4 Re5 Re1 57.28(5) . .
S4 Re5 Re2 116.95(5) . .
S4 Re5 Re3 117.19(5) . .
S4 Re5 Re4 57.24(5) . .
C5 Re5 Re1 138.3(2) . .
C5 Re5 Re2 132.3(2) . .
C5 Re5 Re3 131.9(2) . .
C5 Re5 Re4 137.9(2) . .
C5 Re5 S1 93.8(2) . .
C5 Re5 S2 89.4(2) . .
C5 Re5 S3 93.2(2) . .
C5 Re5 S4 97.7(2) . .
Re2 Re6 Re1 59.771(12) . .
Re2 Re6 Re4 89.945(14) . .
Re3 Re6 Re1 89.962(14) . .
Re3 Re6 Re2 59.983(12) . .
Re3 Re6 Re4 60.196(12) . .
Re4 Re6 Re1 59.944(12) . .
S5 Re6 Re1 57.42(5) . .
S5 Re6 Re2 57.37(5) . .
S5 Re6 Re3 117.33(5) . .
S5 Re6 Re4 117.34(5) . .
S5 Re6 S6 89.78(7) . .
S5 Re6 S7 173.45(7) . .
S5 Re6 S8 89.89(7) . .
S6 Re6 Re1 117.04(5) . .
S6 Re6 Re2 57.31(5) . .
S6 Re6 Re3 57.09(5) . .
S6 Re6 Re4 117.24(5) . .
S6 Re6 S8 173.31(7) . .
S7 Re6 Re1 117.19(5) . .
S7 Re6 Re2 117.30(5) . .
S7 Re6 Re3 57.36(5) . .
S7 Re6 Re4 57.29(5) . .
S7 Re6 S6 89.88(7) . .
S7 Re6 S8 89.68(7) . .
S8 Re6 Re1 57.52(5) . .
S8 Re6 Re2 117.26(5) . .
S8 Re6 Re3 117.42(5) . .
S8 Re6 Re4 57.26(5) . .
C6 Re6 Re1 137.8(2) . .
C6 Re6 Re2 134.3(2) . .
C6 Re6 Re3 132.2(2) . .
C6 Re6 Re4 135.7(2) . .
C6 Re6 S5 94.6(2) . .
C6 Re6 S6 91.0(2) . .
C6 Re6 S7 92.0(2) . .
C6 Re6 S8 95.7(2) . .
Re1 S1 Re2 65.28(5) . .
Re5 S1 Re1 65.75(5) . .
Re5 S1 Re2 65.48(5) . .
Re2 S2 Re5 65.59(5) . .
Re3 S2 Re2 65.53(5) . .
Re3 S2 Re5 65.68(5) . .
Re3 S3 Re4 65.46(5) . .
Re5 S3 Re3 65.40(5) . .
Re5 S3 Re4 65.64(5) . .
Re4 S4 Re1 65.25(5) . .
Re5 S4 Re1 65.49(5) . .
Re5 S4 Re4 65.55(5) . .
Re2 S5 Re1 65.20(5) . .
Re6 S5 Re1 65.70(5) . .
Re6 S5 Re2 65.58(5) . .
Re3 S6 Re2 65.50(5) . .
Re3 S6 Re6 65.49(5) . .
Re6 S6 Re2 65.42(5) . .
Re3 S7 Re4 65.64(5) . .
Re6 S7 Re3 65.39(5) . .
Re6 S7 Re4 65.56(5) . .
Re4 S8 Re1 65.30(5) . .
Re6 S8 Re1 65.42(5) . .
Re6 S8 Re4 65.50(5) . .
N1 C1 Re1 174.9(7) . .
C1 N1 Ho1 153.2(7) . .
N2 C2 Re2 179.4(8) . .
C2 N2 Ho2 169.9(7) . 1_565
N3 C3 Re3 175.4(7) . .
C3 N3 Ho4 156.9(7) . 4_585
N4 C4 Re4 174.6(7) . .
C4 N4 Ho2 159.5(6) . 4_575
N5 C5 Re5 174.0(8) . .
C5 N5 Ho3 166.3(6) . 3_676
N6 C6 Re6 174.8(8) . .
C6 N6 Ho1 156.8(7) . 2_556
N1 Ho1 N6 140.0(2) . 2_546
N1 Ho1 Ho2 120.64(18) . .
N1 Ho1 Ho3 71.39(17) . .
N1 Ho1 Ho4 118.34(16) . .
N1 Ho1 N1A 71.5(2) . .
N6 Ho1 Ho2 93.25(17) 2_546 .
N6 Ho1 Ho3 148.55(17) 2_546 .
N6 Ho1 Ho4 95.54(17) 2_546 .
N6 Ho1 N1A 68.6(2) 2_546 .
Ho2 Ho1 Ho3 58.687(10) . .
Ho2 Ho1 Ho4 61.382(10) . .
Ho4 Ho1 Ho3 59.954(10) . .
O1 Ho1 N1 82.4(2) . .
O1 Ho1 N6 128.1(2) . 2_546
O1 Ho1 Ho2 38.29(13) . .
O1 Ho1 Ho3 33.99(13) . .
O1 Ho1 Ho4 77.83(12) . .
O1 Ho1 O3 67.28(19) . .
O1 Ho1 N1A 138.4(2) . .
O2 Ho1 N1 147.2(2) . .
O2 Ho1 N6 72.8(2) . 2_546
O2 Ho1 Ho2 38.70(13) . .
O2 Ho1 Ho3 76.06(13) . .
O2 Ho1 Ho4 36.03(13) . .
O2 Ho1 O1 72.88(18) . .
O2 Ho1 O3 71.22(19) . .
O2 Ho1 N1A 140.9(2) . .
O3 Ho1 N1 79.6(2) . .
O3 Ho1 N6 132.4(2) . 2_546
O3 Ho1 Ho2 77.21(14) . .
O3 Ho1 Ho3 34.85(13) . .
O3 Ho1 Ho4 38.90(13) . .
O3 Ho1 N1A 134.6(2) . .
O2A Ho1 N1 99.3(2) 2_546 .
O2A Ho1 N6 71.4(2) 2_546 2_546
O2A Ho1 Ho2 69.57(17) 2_546 .
O2A Ho1 Ho3 106.99(16) 2_546 .
O2A Ho1 Ho4 128.39(17) 2_546 .
O2A Ho1 O1 73.5(2) 2_546 .
O2A Ho1 O2 94.0(2) 2_546 .
O2A Ho1 O3 140.6(2) 2_546 .
O2A Ho1 N1A 79.4(3) 2_546 .
O2A Ho1 O1B 144.9(2) 2_546 .
N1A Ho1 Ho2 147.91(18) . .
N1A Ho1 Ho3 142.85(16) . .
N1A Ho1 Ho4 143.17(19) . .
O1B Ho1 N1 91.8(3) . .
O1B Ho1 N6 78.7(2) . 2_546
O1B Ho1 Ho2 131.22(16) . .
O1B Ho1 Ho3 108.11(16) . .
O1B Ho1 Ho4 71.55(16) . .
O1B Ho1 O1 141.3(2) . .
O1B Ho1 O2 94.3(2) . .
O1B Ho1 O3 74.1(2) . .
O1B Ho1 N1A 72.8(2) . .
N2 Ho2 Ho1 95.54(17) 1_545 .
N2 Ho2 Ho3 90.94(16) 1_545 .
N2 Ho2 Ho4 148.75(17) 1_545 .
N2 Ho2 N1B 70.3(2) 1_545 1_545
N4 Ho2 N2 141.0(2) 4_676 1_545
N4 Ho2 Ho1 119.74(16) 4_676 .
N4 Ho2 Ho3 118.66(16) 4_676 .
N4 Ho2 Ho4 69.75(16) 4_676 .
N4 Ho2 N1B 71.5(2) 4_676 1_545
Ho1 Ho2 Ho3 63.003(10) . .
Ho1 Ho2 Ho4 60.614(11) . .
Ho3 Ho2 Ho4 61.093(10) . .
O1 Ho2 N2 71.5(2) . 1_545
O1 Ho2 N4 147.2(2) . 4_676
O1 Ho2 Ho1 38.78(12) . .
O1 Ho2 Ho3 37.07(13) . .
O1 Ho2 Ho4 77.47(13) . .
O1 Ho2 O2 72.47(18) . .
O1 Ho2 O4 71.65(18) . .
O1 Ho2 O1A 88.4(2) . 2_546
O1 Ho2 N1B 141.3(2) . 1_545
O2 Ho2 N2 131.4(2) . 1_545
O2 Ho2 N4 82.0(2) . 4_676
O2 Ho2 Ho1 37.76(12) . .
O2 Ho2 Ho3 79.02(13) . .
O2 Ho2 Ho4 35.83(13) . .
O2 Ho2 N1B 132.5(2) . 1_545
O4 Ho2 N2 126.6(2) . 1_545
O4 Ho2 N4 80.0(2) . 4_676
O4 Ho2 Ho1 78.22(13) . .
O4 Ho2 Ho3 38.75(12) . .
O4 Ho2 Ho4 34.85(13) . .
O4 Ho2 O2 68.48(18) . .
O4 Ho2 O1A 141.0(2) . 2_546
O4 Ho2 N1B 139.3(2) . 1_545
O1A Ho2 N2 73.8(2) 2_546 1_545
O1A Ho2 N4 104.2(2) 2_546 4_676
O1A Ho2 Ho1 65.98(17) 2_546 .
O1A Ho2 Ho3 124.62(17) 2_546 .
O1A Ho2 Ho4 109.38(16) 2_546 .
O1A Ho2 O2 73.8(2) 2_546 .
O1A Ho2 N1B 75.5(2) 2_546 1_545
N1B Ho2 Ho1 141.41(16) 1_545 .
N1B Ho2 Ho3 148.35(18) 1_545 .
N1B Ho2 Ho4 140.95(17) 1_545 .
O1C Ho2 N2 74.3(2) . 1_545
O1C Ho2 N4 88.2(2) . 4_676
O1C Ho2 Ho1 137.42(15) . .
O1C Ho2 Ho3 75.71(15) . .
O1C Ho2 Ho4 108.58(15) . .
O1C Ho2 O1 100.4(2) . .
O1C Ho2 O2 144.1(2) . .
O1C Ho2 O4 75.9(2) . .
O1C Ho2 O1A 142.0(2) . 2_546
O1C Ho2 N1B 74.8(2) . 1_545
N5 Ho3 Ho1 158.00(16) 3_676 .
N5 Ho3 Ho2 140.43(17) 3_676 .
N5 Ho3 Ho4 134.50(16) 3_676 .
Ho2 Ho3 Ho1 58.310(10) . .
Ho2 Ho3 Ho4 60.931(10) . .
Ho4 Ho3 Ho1 59.078(10) . .
O1 Ho3 N5 146.7(2) . 3_676
O1 Ho3 Ho1 34.93(13) . .
O1 Ho3 Ho2 37.65(13) . .
O1 Ho3 Ho4 77.65(13) . .
O1 Ho3 O3 68.74(19) . .
O1 Ho3 O4 71.63(18) . .
O1 Ho3 O1M 75.1(2) . .
O1 Ho3 O2M 112.6(2) . .
O1 Ho3 O2C 86.1(2) . .
O3 Ho3 N5 139.8(2) . 3_676
O3 Ho3 Ho1 35.42(13) . .
O3 Ho3 Ho2 77.23(14) . .
O3 Ho3 Ho4 38.00(13) . .
O3 Ho3 O4 69.49(19) . .
O3 Ho3 O1M 116.9(2) . .
O3 Ho3 O2M 71.7(2) . .
O4 Ho3 N5 127.3(2) . 3_676
O4 Ho3 Ho1 74.22(12) . .
O4 Ho3 Ho2 38.14(13) . .
O4 Ho3 Ho4 35.00(13) . .
O4 Ho3 O2M 135.7(2) . .
O1M Ho3 N5 75.1(2) . 3_676
O1M Ho3 Ho1 90.47(16) . .
O1M Ho3 Ho2 102.81(17) . .
O1M Ho3 Ho4 149.46(16) . .
O1M Ho3 O4 140.4(2) . .
O1M Ho3 O2M 77.3(3) . .
O2M Ho3 N5 74.5(2) . 3_676
O2M Ho3 Ho1 86.34(15) . .
O2M Ho3 Ho2 144.60(15) . .
O2M Ho3 Ho4 100.98(16) . .
O2C Ho3 N5 74.9(2) . 3_676
O2C Ho3 Ho1 119.77(15) . .
O2C Ho3 Ho2 65.88(15) . .
O2C Ho3 Ho4 110.86(15) . .
O2C Ho3 O3 142.1(2) . .
O2C Ho3 O4 76.0(2) . .
O2C Ho3 O1M 80.9(2) . .
O2C Ho3 O2M 146.1(2) . .
O1D Ho3 N5 68.2(2) . 3_676
O1D Ho3 Ho1 119.01(15) . .
O1D Ho3 Ho2 115.28(15) . .
O1D Ho3 Ho4 66.63(14) . .
O1D Ho3 O1 144.15(19) . .
O1D Ho3 O3 84.2(2) . .
O1D Ho3 O4 77.22(19) . .
O1D Ho3 O1M 140.1(2) . .
O1D Ho3 O2M 78.3(2) . .
O1D Ho3 O2C 103.3(2) . .
N3 Ho4 Ho1 135.05(17) 4_686 .
N3 Ho4 Ho2 159.13(18) 4_686 .
N3 Ho4 Ho3 139.60(17) 4_686 .
Ho1 Ho4 Ho2 58.004(10) . .
Ho1 Ho4 Ho3 60.968(11) . .
Ho2 Ho4 Ho3 57.976(10) . .
O2 Ho4 N3 140.6(2) . 4_686
O2 Ho4 Ho1 35.57(13) . .
O2 Ho4 Ho2 36.24(13) . .
O2 Ho4 Ho3 76.66(13) . .
O2 Ho4 O3 69.58(18) . .
O2 Ho4 O3M 117.7(2) . .
O2 Ho4 O4M 73.5(2) . .
O3 Ho4 N3 126.8(2) . 4_686
O3 Ho4 Ho1 37.60(12) . .
O3 Ho4 Ho2 73.88(13) . .
O3 Ho4 Ho3 36.15(13) . .
O4 Ho4 N3 147.0(2) . 4_686
O4 Ho4 Ho1 76.33(13) . .
O4 Ho4 Ho2 35.37(13) . .
O4 Ho4 Ho3 36.07(13) . .
O4 Ho4 O2 69.36(18) . .
O4 Ho4 O3 68.75(18) . .
O4 Ho4 O3M 79.6(2) . .
O4 Ho4 O4M 116.6(3) . .
O3M Ho4 N3 73.0(2) . 4_686
O3M Ho4 Ho1 149.82(16) . .
O3M Ho4 Ho2 91.90(16) . .
O3M Ho4 Ho3 107.05(16) . .
O3M Ho4 O3 142.6(2) . .
O4M Ho4 N3 73.6(3) . 4_686
O4M Ho4 Ho1 100.19(18) . .
O4M Ho4 Ho2 88.7(2) . .
O4M Ho4 Ho3 146.5(2) . .
O4M Ho4 O3 137.3(2) . .
O4M Ho4 O3M 74.7(3) . .
O2B Ho4 N3 66.6(2) . 4_686
O2B Ho4 Ho1 68.46(17) . .
O2B Ho4 Ho2 123.57(18) . .
O2B Ho4 Ho3 110.32(16) . .
O2B Ho4 O2 88.8(2) . .
O2B Ho4 O3 74.7(2) . .
O2B Ho4 O4 142.0(2) . .
O2B Ho4 O3M 138.3(2) . .
O2B Ho4 O4M 84.0(3) . .
O2B Ho4 O2D 91.9(3) . .
O2D Ho4 N3 70.2(2) . 4_686
O2D Ho4 Ho1 113.32(16) . .
O2D Ho4 Ho2 123.64(16) . .
O2D Ho4 Ho3 69.71(15) . .
O2D Ho4 O2 144.3(2) . .
O2D Ho4 O3 76.3(2) . .
O2D Ho4 O4 89.2(2) . .
O2D Ho4 O3M 84.1(2) . .
O2D Ho4 O4M 142.0(2) . .
Ho1 O1 H1 112.3 . .
Ho2 O1 Ho1 102.9(2) . .
Ho2 O1 H1 112.3 . .
Ho3 O1 Ho1 111.1(2) . .
Ho3 O1 Ho2 105.3(2) . .
Ho3 O1 H1 112.3 . .
Ho1 O2 Ho2 103.5(2) . .
Ho1 O2 Ho4 108.4(2) . .
Ho1 O2 H2 112.2 . .
Ho2 O2 H2 112.2 . .
Ho4 O2 Ho2 107.9(2) . .
Ho4 O2 H2 112.2 . .
Ho1 O3 Ho4 103.5(2) . .
Ho1 O3 H3 112.4 . .
Ho3 O3 Ho1 109.7(2) . .
Ho3 O3 Ho4 105.8(2) . .
Ho3 O3 H3 112.4 . .
Ho4 O3 H3 112.4 . .
Ho2 O4 Ho3 103.11(19) . .
Ho2 O4 H4 111.6 . .
Ho3 O4 H4 111.6 . .
Ho4 O4 Ho2 109.8(2) . .
Ho4 O4 Ho3 108.9(2) . .
Ho4 O4 H4 111.6 . .
C1A O1A Ho2 126.5(6) . 2_556
C1A O2A Ho1 124.3(6) . 2_556
O1A C1A C2A 118.0(9) . .
O2A C1A O1A 125.9(9) . .
O2A C1A C2A 116.1(8) . .
C3A C2A C1A 122.3(9) . .
C3A C2A C5A 120.4(9) . .
C5A C2A C1A 117.3(9) . .
C2A C3A H3A 121.2 . .
C2A C3A C4A 117.5(9) . .
C4A C3A H3A 121.2 . .
C3A C4A H4A 118.0 . .
N1A C4A C3A 124.0(10) . .
N1A C4A H4A 118.0 . .
C2A C5A H5A 120.7 . .
C2A C5A C6A 118.6(10) . .
C6A C5A H5A 120.7 . .
C5A C6A H6A 118.8 . .
N1A C6A C5A 122.4(9) . .
N1A C6A H6A 118.8 . .
C4A N1A Ho1 125.8(7) . .
C4A N1A C6A 116.9(8) . .
C6A N1A Ho1 117.3(6) . .
C1B O1B Ho1 129.2(6) . .
C1B O2B Ho4 131.6(6) . .
O1B C1B C2B 115.9(9) . .
O2B C1B O1B 123.3(9) . .
O2B C1B C2B 120.8(9) . .
C3B C2B C1B 121.2(9) . .
C3B C2B C5B 119.0(9) . .
C5B C2B C1B 119.7(8) . .
C2B C3B H3B 120.6 . .
C2B C3B C4B 118.7(9) . .
C4B C3B H3B 120.6 . .
C3B C4B H4B 118.4 . .
N1B C4B C3B 123.2(9) . .
N1B C4B H4B 118.4 . .
C2B C5B H5B 121.7 . .
C6B C5B C2B 116.6(9) . .
C6B C5B H5B 121.7 . .
C5B C6B H6B 117.4 . .
N1B C6B C5B 125.1(9) . .
N1B C6B H6B 117.4 . .
C4B N1B Ho2 120.6(6) . 1_565
C6B N1B Ho2 122.0(6) . 1_565
C6B N1B C4B 116.9(8) . .
C1C O1C Ho2 127.3(6) . .
C1C O2C Ho3 139.8(6) . .
O1C C1C O2C 125.5(8) . .
O1C C1C C2C 116.6(8) . .
O2C C1C C2C 117.9(8) . .
C3C C2C C1C 120.8(8) . .
C3C C2C C5C 118.3(9) . .
C5C C2C C1C 120.8(9) . .
C2C C3C H3C 120.8 . .
C2C C3C C4C 118.3(9) . .
C4C C3C H3C 120.8 . .
C3C C4C H4C 117.8 . .
N1C C4C C3C 124.3(10) . .
N1C C4C H4C 117.8 . .
C2C C5C H5C 120.4 . .
C6C C5C C2C 119.3(9) . .
C6C C5C H5C 120.4 . .
C5C C6C H6C 118.4 . .
N1C C6C C5C 123.1(9) . .
N1C C6C H6C 118.4 . .
C4C N1C C6C 116.5(9) . .
C1D O1D Ho3 136.4(5) . .
C1D O2D Ho4 131.9(6) . .
C4D N1D C6D 117.5(8) . .
O1D C1D C2D 117.1(7) . .
O2D C1D O1D 125.8(8) . .
O2D C1D C2D 117.1(8) . .
C3D C2D C1D 119.5(8) . .
C5D C2D C1D 122.1(7) . .
C5D C2D C3D 118.4(8) . .
C2D C3D H3D 120.8 . .
C4D C3D C2D 118.5(8) . .
C4D C3D H3D 120.8 . .
N1D C4D C3D 123.5(8) . .
N1D C4D H4D 118.3 . .
C3D C4D H4D 118.3 . .
C2D C5D H5D 120.4 . .
C6D C5D C2D 119.2(8) . .
C6D C5D H5D 120.4 . .
N1D C6D C5D 123.0(9) . .
N1D C6D H6D 118.5 . .
C5D C6D H6D 118.5 . .

loop_
_geom_bond_atom_site_label_1
_geom_bond_atom_site_label_2
_geom_bond_distance
_geom_bond_site_symmetry_2
_geom_bond_publ_flag
Re1 Re2 2.5971(5) . yes
Re1 Re4 2.6055(5) . yes
Re1 Re5 2.6137(4) . yes
Re1 Re6 2.6097(4) . yes
Re1 S1 2.407(2) . yes
Re1 S4 2.417(2) . yes
Re1 S5 2.413(2) . yes
Re1 S8 2.421(2) . yes
Re1 C1 2.116(8) . yes
Re2 Re3 2.6006(5) . yes
Re2 Re5 2.6042(4) . yes
Re2 Re6 2.6026(4) . yes
Re2 S1 2.408(2) . yes
Re2 S2 2.403(2) . yes
Re2 S5 2.407(2) . yes
Re2 S6 2.408(2) . yes
Re2 C2 2.113(8) . yes
Re3 Re4 2.6105(5) . yes
Re3 Re5 2.6065(4) . yes
Re3 Re6 2.5998(4) . yes
Re3 S2 2.4017(19) . yes
Re3 S3 2.4139(19) . yes
Re3 S6 2.399(2) . yes
Re3 S7 2.408(2) . yes
Re3 C3 2.121(9) . yes
Re4 Re5 2.6152(4) . yes
Re4 Re6 2.6058(4) . yes
Re4 S3 2.414(2) . yes
Re4 S4 2.416(2) . yes
Re4 S7 2.408(2) . yes
Re4 S8 2.409(2) . yes
Re4 C4 2.126(8) . yes
Re5 S1 2.4074(19) . yes
Re5 S2 2.404(2) . yes
Re5 S3 2.4107(19) . yes
Re5 S4 2.415(2) . yes
Re5 C5 2.137(8) . yes
Re6 S5 2.398(2) . yes
Re6 S6 2.407(2) . yes
Re6 S7 2.405(2) . yes
Re6 S8 2.408(2) . yes
Re6 C6 2.127(8) . yes
C1 N1 1.155(11) . ?
N1 Ho1 2.474(7) . ?
C2 N2 1.139(10) . ?
N2 Ho2 2.509(7) 1_565 ?
C3 N3 1.147(11) . ?
N3 Ho4 2.583(8) 4_585 ?
C4 N4 1.148(10) . ?
N4 Ho2 2.491(7) 4_575 ?
C5 N5 1.154(10) . ?
N5 Ho3 2.582(7) 3_676 ?
C6 N6 1.152(11) . ?
N6 Ho1 2.548(7) 2_556 ?
Ho1 Ho2 3.6911(5) . yes
Ho1 Ho3 3.8652(5) . yes
Ho1 Ho4 3.7923(6) . yes
Ho1 O1 2.372(5) . yes
Ho1 O2 2.325(5) . yes
Ho1 O3 2.380(5) . yes
Ho1 O2A 2.285(7) 2_546 yes
Ho1 N1A 2.584(8) . yes
Ho1 O1B 2.289(6) . yes
Ho2 Ho3 3.7060(5) . yes
Ho2 Ho4 3.8206(5) . yes
Ho2 O1 2.347(5) . yes
Ho2 O2 2.374(5) . yes
Ho2 O4 2.350(5) . yes
Ho2 O1A 2.356(6) 2_546 yes
Ho2 N1B 2.558(7) 1_545 yes
Ho2 O1C 2.306(6) . yes
Ho3 Ho4 3.8266(6) . yes
Ho3 O1 2.316(5) . yes
Ho3 O3 2.347(5) . yes
Ho3 O4 2.382(5) . yes
Ho3 O1M 2.369(6) . yes
Ho3 O2M 2.437(7) . yes
Ho3 O2C 2.335(6) . yes
Ho3 O1D 2.273(5) . yes
Ho4 O2 2.351(5) . yes
Ho4 O3 2.449(5) . yes
Ho4 O4 2.320(5) . yes
Ho4 O3M 2.397(6) . yes
Ho4 O4M 2.386(7) . yes
Ho4 O2B 2.286(7) . yes
Ho4 O2D 2.300(6) . yes
O1 H1 1.0000 . ?
O2 H2 1.0000 . ?
O3 H3 1.0000 . ?
O4 H4 1.0000 . ?
O1A C1A 1.270(11) . ?
O2A C1A 1.265(12) . ?
C1A C2A 1.512(12) . ?
C2A C3A 1.353(14) . ?
C2A C5A 1.379(13) . ?
C3A H3A 0.9500 . ?
C3A C4A 1.429(13) . ?
C4A H4A 0.9500 . ?
C4A N1A 1.306(12) . ?
C5A H5A 0.9500 . ?
C5A C6A 1.388(13) . ?
C6A H6A 0.9500 . ?
C6A N1A 1.377(13) . ?
O1B C1B 1.292(11) . ?
O2B C1B 1.251(11) . ?
C1B C2B 1.500(14) . ?
C2B C3B 1.374(13) . ?
C2B C5B 1.430(13) . ?
C3B H3B 0.9500 . ?
C3B C4B 1.403(14) . ?
C4B H4B 0.9500 . ?
C4B N1B 1.345(12) . ?
C5B H5B 0.9500 . ?
C5B C6B 1.389(14) . ?
C6B H6B 0.9500 . ?
C6B N1B 1.330(12) . ?
O1C C1C 1.252(10) . ?
O2C C1C 1.268(11) . ?
C1C C2C 1.501(12) . ?
C2C C3C 1.379(13) . ?
C2C C5C 1.401(13) . ?
C3C H3C 0.9500 . ?
C3C C4C 1.399(14) . ?
C4C H4C 0.9500 . ?
C4C N1C 1.345(13) . ?
C5C H5C 0.9500 . ?
C5C C6C 1.392(13) . ?
C6C H6C 0.9500 . ?
C6C N1C 1.346(13) . ?
O1D C1D 1.256(10) . ?
O2D C1D 1.243(10) . ?
N1D C4D 1.329(12) . ?
N1D C6D 1.351(11) . ?
C1D C2D 1.495(11) . ?
C2D C3D 1.398(12) . ?
C2D C5D 1.380(13) . ?
C3D H3D 0.9500 . ?
C3D C4D 1.380(12) . ?
C4D H4D 0.9500 . ?
C5D H5D 0.9500 . ?
C5D C6D 1.373(12) . ?
C6D H6D 0.9500 . ?
